data_4510074
loop_
_publ_author_name
'Laird, Rebecca C.'
'Nguyen, Nam P.'
'Rusch, Sara F.'
'Baltrusaitis, Jonas'
'Macgillivray, Leonard R.'

_publ_section_title
;
 Noncentrosymmetric Packings Influenced by Electronic Properties of
 Products of Click Reactions.
;
_journal_issue 3
_journal_name_full 'Crystal growth &amp; design'
_journal_page_first 893
_journal_page_last 896
_journal_paper_doi 10.1021/cg4016542
_journal_volume 14
_journal_year 2014
_chemical_formula_sum 'C21 H17 N5'
_chemical_formula_weight 339.40
_chemical_name_systematic
;
 ?
;
_space_group_IT_number 9
_symmetry_cell_setting monoclinic
_symmetry_space_group_name_Hall 'C -2yc'
_symmetry_space_group_name_H-M 'C 1 c 1'
_atom_sites_solution_hydrogens geom
_atom_sites_solution_primary direct
_atom_sites_solution_secondary difmap
_audit_creation_method SHELXL-97
_cell_angle_alpha 90.00
_cell_angle_beta 92.817(5)
_cell_angle_gamma 90.00
_cell_formula_units_Z 8
_cell_length_a 42.009(5)
_cell_length_b 5.9508(6)
_cell_length_c 13.5541(14)
_cell_measurement_reflns_used 6018
_cell_measurement_temperature 293(2)
_cell_measurement_theta_max 25.35
_cell_measurement_theta_min 1.00
_cell_volume 3384.3(6)
_computing_cell_refinement 'HKL Scalepack (Otwinwski & Minor, 1997)'
_computing_data_collection 'Collect (Nonius BV, 1997-2000)'
_computing_data_reduction 'HKL Denzo, Scalepack (Otwinowski & Minor, 1997)'
_computing_structure_refinement 'SHELXL-97 (Sheldrick, 2008)'
_computing_structure_solution 'SHELXS97 (Sheldrick, 2008)'
_diffrn_ambient_temperature 293(2)
_diffrn_detector_area_resol_mean 9
_diffrn_measured_fraction_theta_full 0.999
_diffrn_measured_fraction_theta_max 0.999
_diffrn_measurement_device_type 'Nonius Kappa CCD'
_diffrn_measurement_method 'CCD phi and omega scans'
_diffrn_radiation_monochromator graphite
_diffrn_radiation_source 'fine-focus sealed tube'
_diffrn_radiation_type MoK\a
_diffrn_radiation_wavelength 0.71073
_diffrn_reflns_av_R_equivalents 0.0306
_diffrn_reflns_av_sigmaI/netI 0.0269
_diffrn_reflns_limit_h_max 49
_diffrn_reflns_limit_h_min -49
_diffrn_reflns_limit_k_max 7
_diffrn_reflns_limit_k_min -7
_diffrn_reflns_limit_l_max 16
_diffrn_reflns_limit_l_min -12
_diffrn_reflns_number 31087
_diffrn_reflns_theta_full 25.00
_diffrn_reflns_theta_max 25.00
_diffrn_reflns_theta_min 2.91
_diffrn_standards_number 0
_exptl_absorpt_coefficient_mu 0.083
_exptl_absorpt_correction_T_max 0.9979
_exptl_absorpt_correction_T_min 0.9661
_exptl_absorpt_correction_type multi-scan
_exptl_absorpt_process_details 'HKL Scalepack (Otwinwski & Minor, 1997)'
_exptl_crystal_colour colorless
_exptl_crystal_density_diffrn 1.332
_exptl_crystal_density_method 'not measured'
_exptl_crystal_description plate
_exptl_crystal_F_000 1424
_exptl_crystal_size_max 0.42
_exptl_crystal_size_mid 0.34
_exptl_crystal_size_min 0.03
_refine_diff_density_max 0.117
_refine_diff_density_min -0.189
_refine_diff_density_rms 0.030
_refine_ls_extinction_method none
_refine_ls_goodness_of_fit_ref 1.050
_refine_ls_hydrogen_treatment constr
_refine_ls_matrix_type full
_refine_ls_number_parameters 469
_refine_ls_number_reflns 2967
_refine_ls_number_restraints 2
_refine_ls_restrained_S_all 1.049
_refine_ls_R_factor_all 0.0506
_refine_ls_R_factor_gt 0.0377
_refine_ls_shift/su_max 0.009
_refine_ls_shift/su_mean 0.001
_refine_ls_structure_factor_coef Fsqd
_refine_ls_weighting_details 'calc w=1/[\s^2^(Fo^2^)+(0.0627P)^2^+0.1716P] where P=(Fo^2^+2Fc^2^)/3'
_refine_ls_weighting_scheme calc
_refine_ls_wR_factor_gt 0.0879
_refine_ls_wR_factor_ref 0.0958
_reflns_number_gt 2462
_reflns_number_total 2967
_reflns_threshold_expression >2\s(I)
_cod_data_source_file cg4016542_si_003.cif
_cod_data_source_block mcg12127
_cod_depositor_comments
;
The following automatic conversions were performed:

'_symmetry_cell_setting' value 'Monoclinic' changed to 'monoclinic'
according to
/usr/data/users/saulius/crontab/automatic-downloads/current/ACS/lib/dictionaries/cif_core.dic
dictionary named 'cif_core.dic' version 2.4.2 from 2011-04-26.

Automatic conversion script
Id: cif_fix_values 2281 2013-09-26 08:29:07Z andrius 

 Adding full bibliography for 4510074--4510075.cif.
;
_cod_original_sg_symbol_H-M 'C c'
_cod_database_code 4510074

loop_
_symmetry_equiv_pos_as_xyz
'x, y, z'
'x, -y, z+1/2'
'x+1/2, y+1/2, z'
'x+1/2, -y+1/2, z+1/2'

loop_
_atom_site_label
_atom_site_type_symbol
_atom_site_fract_x
_atom_site_fract_y
_atom_site_fract_z
_atom_site_U_iso_or_equiv
_atom_site_adp_type
_atom_site_occupancy
_atom_site_symmetry_multiplicity
_atom_site_calc_flag
_atom_site_refinement_flags
C21 C 0.63231(8) 0.5287(6) 0.9052(3) 0.0698(10) Uani 1 1 d .
H21 H 0.6422 0.6578 0.9303 0.084 Uiso 1 1 calc R
C22 C 0.62160(7) 0.5293(6) 0.8075(2) 0.0621(8) Uani 1 1 d .
H22 H 0.6243 0.6559 0.7686 0.075 Uiso 1 1 calc R
C26 C 0.49982(8) 0.0272(6) 0.4465(3) 0.0649(9) Uani 1 1 d .
H26 H 0.4883 -0.0995 0.4633 0.078 Uiso 1 1 calc R
C7 C 0.37479(6) 0.2856(5) 0.6698(2) 0.0539(7) Uani 1 1 d .
H7 H 0.3693 0.1426 0.6907 0.065 Uiso 1 1 calc R
N6 N 0.55129(6) 0.1945(5) 0.4301(2) 0.0646(7) Uani 1 1 d .
C24 C 0.50328(8) 0.4001(6) 0.3950(2) 0.0597(8) Uani 1 1 d .
H24 H 0.4941 0.5362 0.3754 0.072 Uiso 1 1 calc R
N4 N 0.56032(5) 0.4151(5) 0.65702(17) 0.0547(6) Uani 1 1 d .
N3 N 0.55340(6) 0.6338(5) 0.6450(2) 0.0648(7) Uani 1 1 d .
N2 N 0.52220(6) 0.6517(5) 0.64618(19) 0.0612(7) Uani 1 1 d .
C36 C 0.29118(7) 0.1095(5) 0.4032(2) 0.0537(7) Uani 1 1 d .
C34 C 0.34336(7) 0.2913(6) 0.3761(2) 0.0626(8) Uani 1 1 d .
H34 H 0.3327 0.4196 0.3533 0.075 Uiso 1 1 calc R
C13 C 0.42099(7) 0.5399(5) 0.6413(2) 0.0568(8) Uani 1 1 d .
H13 H 0.4070 0.6564 0.6247 0.068 Uiso 1 1 calc R
C28 C 0.44903(8) 0.2444(6) 0.4064(2) 0.0640(8) Uani 1 1 d .
H28 H 0.4410 0.3831 0.3857 0.077 Uiso 1 1 calc R
C32 C 0.34280(8) -0.0830(6) 0.4362(3) 0.0647(9) Uani 1 1 d .
H32 H 0.3318 -0.2109 0.4545 0.078 Uiso 1 1 calc R
C30 C 0.39320(7) 0.0998(6) 0.4150(2) 0.0576(8) Uani 1 1 d .
N10 N 0.17122(7) 0.3533(5) 0.0914(2) 0.0720(8) Uani 1 1 d .
C8 C 0.40886(7) 0.3331(5) 0.6683(2) 0.0486(7) Uani 1 1 d .
C15 C 0.50950(7) 0.4441(5) 0.65905(19) 0.0488(7) Uani 1 1 d .
C11 C 0.47503(6) 0.4063(5) 0.66254(19) 0.0466(7) Uani 1 1 d .
C12 C 0.45337(7) 0.5766(5) 0.6385(2) 0.0554(7) Uani 1 1 d .
H12 H 0.4608 0.7171 0.6203 0.066 Uiso 1 1 calc R
C10 C 0.46309(7) 0.2006(5) 0.6908(2) 0.0539(7) Uani 1 1 d .
H10 H 0.4771 0.0842 0.7079 0.065 Uiso 1 1 calc R
C35 C 0.37639(8) 0.2875(6) 0.3810(2) 0.0640(9) Uani 1 1 d .
H35 H 0.3875 0.4133 0.3609 0.077 Uiso 1 1 calc R
C9 C 0.43054(7) 0.1663(5) 0.6938(2) 0.0542(7) Uani 1 1 d .
H9 H 0.4231 0.0270 0.7136 0.065 Uiso 1 1 calc R
C33 C 0.32598(7) 0.1068(5) 0.40493(19) 0.0523(7) Uani 1 1 d .
C29 C 0.42839(8) 0.0864(6) 0.4243(2) 0.0646(9) Uani 1 1 d .
H29 H 0.4369 -0.0507 0.4454 0.078 Uiso 1 1 calc R
C16 C 0.53404(7) 0.2923(5) 0.6665(2) 0.0521(7) Uani 1 1 d .
H16 H 0.5327 0.1379 0.6761 0.063 Uiso 1 1 calc R
C31 C 0.37558(8) -0.0838(6) 0.4405(3) 0.0680(9) Uani 1 1 d .
H31 H 0.3862 -0.2137 0.4614 0.082 Uiso 1 1 calc R
N1 N 0.25063(6) 0.2778(5) 0.6420(2) 0.0686(7) Uani 1 1 d .
C2 C 0.30500(7) 0.1619(6) 0.6716(2) 0.0604(8) Uani 1 1 d .
H2 H 0.3190 0.0474 0.6913 0.073 Uiso 1 1 calc R
C6 C 0.35074(7) 0.4224(5) 0.6448(2) 0.0544(7) Uani 1 1 d .
H6 H 0.3560 0.5666 0.6249 0.065 Uiso 1 1 calc R
C4 C 0.29407(7) 0.5305(6) 0.6182(2) 0.0616(8) Uani 1 1 d .
H4 H 0.3005 0.6737 0.6003 0.074 Uiso 1 1 calc R
C3 C 0.31657(7) 0.3686(5) 0.6455(2) 0.0526(7) Uani 1 1 d .
C5 C 0.26203(8) 0.4774(6) 0.6177(3) 0.0673(9) Uani 1 1 d .
H5 H 0.2475 0.5891 0.5990 0.081 Uiso 1 1 calc R
C1 C 0.27232(8) 0.1251(6) 0.6685(3) 0.0686(9) Uani 1 1 d .
H1 H 0.2652 -0.0165 0.6862 0.082 Uiso 1 1 calc R
C034 C 0.27024(7) 0.2836(6) 0.3888(2) 0.0582(8) Uani 1 1 d .
H034 H 0.2751 0.4326 0.3753 0.070 Uiso 1 1 calc R
N7 N 0.27382(6) -0.0789(5) 0.4199(2) 0.0682(8) Uani 1 1 d .
N9 N 0.24119(6) 0.1939(5) 0.39816(18) 0.0639(7) Uani 1 1 d .
C040 C 0.18200(8) 0.5123(6) 0.2506(2) 0.0640(8) Uani 1 1 d .
H040 H 0.1802 0.6362 0.2918 0.077 Uiso 1 1 calc R
C041 C 0.18565(8) 0.1682(6) 0.1248(3) 0.0680(9) Uani 1 1 d .
H041 H 0.1872 0.0480 0.0815 0.082 Uiso 1 1 calc R
C043 C 0.17002(8) 0.5194(7) 0.1544(3) 0.0723(9) Uani 1 1 d .
H043 H 0.1604 0.6520 0.1325 0.087 Uiso 1 1 calc R
N8 N 0.24322(7) -0.0279(5) 0.4169(2) 0.0715(8) Uani 1 1 d .
C046 C 0.19664(6) 0.3196(5) 0.2848(2) 0.0540(7) Uani 1 1 d .
C047 C 0.19842(7) 0.1429(5) 0.2195(2) 0.0586(8) Uani 1 1 d .
H047 H 0.2081 0.0087 0.2392 0.070 Uiso 1 1 calc R
C050 C 0.21002(7) 0.3042(7) 0.3905(2) 0.0731(10) Uani 1 1 d .
H05A H 0.2120 0.4544 0.4180 0.088 Uiso 1 1 calc R
H05B H 0.1952 0.2210 0.4294 0.088 Uiso 1 1 calc R
C25 C 0.48402(7) 0.2207(6) 0.4163(2) 0.0550(8) Uani 1 1 d .
C27 C 0.53286(8) 0.0222(6) 0.4519(3) 0.0686(9) Uani 1 1 d .
H27 H 0.5428 -0.1109 0.4721 0.082 Uiso 1 1 calc R
C23 C 0.53595(8) 0.3797(6) 0.4025(2) 0.0648(9) Uani 1 1 d .
H23 H 0.5480 0.5047 0.3872 0.078 Uiso 1 1 calc R
C20 C 0.61505(8) 0.1784(7) 0.9271(3) 0.0704(9) Uani 1 1 d .
H20 H 0.6125 0.0550 0.9680 0.085 Uiso 1 1 calc R
C17 C 0.59368(7) 0.3390(7) 0.6624(2) 0.0642(9) Uani 1 1 d .
H17A H 0.6063 0.4367 0.6226 0.077 Uiso 1 1 calc R
H17B H 0.5949 0.1879 0.6361 0.077 Uiso 1 1 calc R
C18 C 0.60693(6) 0.3417(5) 0.7681(2) 0.0488(7) Uani 1 1 d .
C19 C 0.60348(7) 0.1625(5) 0.8299(2) 0.0607(8) Uani 1 1 d .
H19 H 0.5935 0.0318 0.8069 0.073 Uiso 1 1 calc R
N5 N 0.62942(7) 0.3578(5) 0.9653(2) 0.0699(8) Uani 1 1 d .

loop_
_atom_site_aniso_label
_atom_site_aniso_U_11
_atom_site_aniso_U_22
_atom_site_aniso_U_33
_atom_site_aniso_U_23
_atom_site_aniso_U_13
_atom_site_aniso_U_12
C21 0.067(2) 0.067(2) 0.074(2) -0.0092(19) -0.0133(18) -0.0034(17)
C22 0.0532(18) 0.063(2) 0.070(2) 0.0093(15) -0.0031(15) -0.0021(15)
C26 0.062(2) 0.0564(19) 0.077(2) -0.0017(16) 0.0106(16) -0.0069(16)
C7 0.0425(16) 0.0599(19) 0.0590(17) -0.0007(15) 0.0012(13) -0.0016(15)
N6 0.0575(17) 0.0665(17) 0.0706(16) 0.0012(14) 0.0105(13) -0.0004(15)
C24 0.064(2) 0.062(2) 0.0528(17) 0.0078(15) 0.0039(14) 0.0043(17)
N4 0.0379(13) 0.0773(18) 0.0488(13) 0.0005(12) 0.0005(10) -0.0005(13)
N3 0.0476(16) 0.0730(19) 0.0736(17) 0.0128(14) 0.0001(12) -0.0045(13)
N2 0.0461(15) 0.0673(18) 0.0696(16) 0.0128(12) -0.0043(12) -0.0032(12)
C36 0.0512(18) 0.0590(19) 0.0499(16) 0.0044(14) -0.0059(13) -0.0014(15)
C34 0.0529(19) 0.067(2) 0.0677(19) 0.0119(16) -0.0025(15) 0.0031(16)
C13 0.0440(17) 0.0541(18) 0.072(2) 0.0030(15) -0.0030(14) 0.0057(14)
C28 0.067(2) 0.067(2) 0.0574(17) -0.0043(16) 0.0026(15) -0.0028(18)
C32 0.0538(19) 0.062(2) 0.078(2) 0.0119(16) 0.0003(16) -0.0017(16)
C30 0.0491(18) 0.072(2) 0.0509(17) -0.0036(15) -0.0037(13) 0.0042(16)
N10 0.0644(18) 0.079(2) 0.0719(18) -0.0007(16) -0.0082(13) 0.0023(15)
C8 0.0440(16) 0.0521(17) 0.0496(16) 0.0005(13) 0.0010(12) 0.0001(14)
C15 0.0466(17) 0.0570(18) 0.0425(15) 0.0020(12) -0.0018(12) -0.0008(14)
C11 0.0422(16) 0.0552(17) 0.0423(14) -0.0007(12) -0.0006(12) -0.0006(13)
C12 0.0474(18) 0.0498(17) 0.0684(19) 0.0066(14) -0.0026(14) -0.0025(14)
C10 0.0450(16) 0.0547(17) 0.0613(18) 0.0054(14) -0.0054(13) 0.0055(14)
C35 0.059(2) 0.071(2) 0.0628(19) 0.0048(16) 0.0040(15) -0.0077(17)
C9 0.0505(17) 0.0521(18) 0.0595(17) 0.0079(13) -0.0038(13) -0.0021(14)
C33 0.0511(18) 0.0606(19) 0.0445(16) 0.0016(13) -0.0033(13) 0.0010(15)
C29 0.061(2) 0.068(2) 0.065(2) -0.0021(16) 0.0020(16) 0.0017(17)
C16 0.0446(17) 0.0610(18) 0.0504(16) -0.0010(14) -0.0008(12) -0.0005(15)
C31 0.059(2) 0.064(2) 0.080(2) 0.0064(17) -0.0028(16) 0.0099(17)
N1 0.0449(15) 0.077(2) 0.0842(19) -0.0065(16) 0.0080(13) -0.0033(15)
C2 0.0465(18) 0.063(2) 0.072(2) 0.0039(16) 0.0014(15) 0.0017(15)
C6 0.0458(17) 0.0553(18) 0.0621(18) 0.0006(13) 0.0033(14) -0.0024(14)
C4 0.0470(18) 0.0587(19) 0.080(2) 0.0007(16) 0.0056(15) 0.0049(15)
C3 0.0440(17) 0.065(2) 0.0487(16) -0.0067(14) 0.0025(12) -0.0021(15)
C5 0.0497(19) 0.069(2) 0.083(2) -0.0079(18) 0.0019(16) 0.0112(17)
C1 0.055(2) 0.068(2) 0.083(2) 0.0047(17) 0.0067(17) -0.0105(17)
C034 0.0513(19) 0.070(2) 0.0530(17) 0.0027(14) -0.0016(13) -0.0030(16)
N7 0.0560(18) 0.0774(19) 0.0706(17) 0.0135(14) -0.0027(13) -0.0037(14)
N9 0.0523(15) 0.082(2) 0.0570(14) 0.0060(13) -0.0024(11) 0.0048(14)
C040 0.0602(19) 0.0580(19) 0.074(2) -0.0066(16) 0.0028(16) 0.0036(15)
C041 0.061(2) 0.071(2) 0.072(2) -0.0157(18) 0.0000(17) -0.0009(18)
C043 0.064(2) 0.069(2) 0.084(3) 0.010(2) -0.0044(18) 0.0047(17)
N8 0.0557(18) 0.088(2) 0.0702(18) 0.0154(16) -0.0047(13) -0.0078(15)
C046 0.0322(13) 0.074(2) 0.0563(16) 0.0002(16) 0.0064(12) -0.0052(14)
C047 0.0439(17) 0.059(2) 0.073(2) -0.0018(16) -0.0002(14) 0.0045(14)
C050 0.0507(19) 0.107(3) 0.0622(19) -0.0018(19) 0.0039(15) 0.0131(19)
C25 0.0512(18) 0.065(2) 0.0485(16) -0.0089(15) 0.0026(13) 0.0020(16)
C27 0.063(2) 0.058(2) 0.085(2) 0.0055(17) 0.0103(18) 0.0093(17)
C23 0.066(2) 0.066(2) 0.064(2) 0.0054(16) 0.0127(16) -0.0107(17)
C20 0.068(2) 0.073(2) 0.070(2) 0.0209(18) 0.0018(17) 0.0059(18)
C17 0.0401(17) 0.097(3) 0.0553(17) -0.0023(16) 0.0048(13) 0.0068(16)
C18 0.0287(13) 0.0633(18) 0.0549(16) 0.0000(14) 0.0072(11) 0.0035(13)
C19 0.0532(18) 0.0573(19) 0.072(2) 0.0008(16) 0.0048(15) -0.0013(14)
N5 0.0651(18) 0.084(2) 0.0604(17) 0.0024(16) -0.0047(13) 0.0058(16)

loop_
_atom_type_symbol
_atom_type_description
_atom_type_scat_dispersion_real
_atom_type_scat_dispersion_imag
_atom_type_scat_source
C C 0.0033 0.0016 'International Tables Vol C Tables 4.2.6.8 and 6.1.1.4'
H H 0.0000 0.0000 'International Tables Vol C Tables 4.2.6.8 and 6.1.1.4'
N N 0.0061 0.0033 'International Tables Vol C Tables 4.2.6.8 and 6.1.1.4'

loop_
_geom_angle_atom_site_label_1
_geom_angle_atom_site_label_2
_geom_angle_atom_site_label_3
_geom_angle
N5 C21 C22 124.2(3)
N5 C21 H21 117.9
C22 C21 H21 117.9
C18 C22 C21 119.5(3)
C18 C22 H22 120.3
C21 C22 H22 120.3
C25 C26 C27 119.9(3)
C25 C26 H26 120.0
C27 C26 H26 120.0
C6 C7 C8 127.7(3)
C6 C7 H7 116.1
C8 C7 H7 116.1
C23 N6 C27 115.2(3)
C23 C24 C25 120.6(3)
C23 C24 H24 119.7
C25 C24 H24 119.7
C16 N4 N3 111.5(2)
C16 N4 C17 128.1(3)
N3 N4 C17 120.3(3)
N2 N3 N4 106.7(2)
N3 N2 C15 109.0(3)
N7 C36 C034 107.5(3)
N7 C36 C33 122.1(3)
C034 C36 C33 130.3(3)
C33 C34 C35 120.9(3)
C33 C34 H34 119.5
C35 C34 H34 119.5
C12 C13 C8 121.5(3)
C12 C13 H13 119.2
C8 C13 H13 119.2
C29 C28 C25 125.4(3)
C29 C28 H28 117.3
C25 C28 H28 117.3
C31 C32 C33 120.6(3)
C31 C32 H32 119.7
C33 C32 H32 119.7
C31 C30 C35 116.9(3)
C31 C30 C29 119.0(3)
C35 C30 C29 124.1(3)
C043 N10 C041 115.8(3)
C9 C8 C13 117.2(3)
C9 C8 C7 119.5(3)
C13 C8 C7 123.2(3)
N2 C15 C16 108.0(3)
N2 C15 C11 122.5(3)
C16 C15 C11 129.5(3)
C10 C11 C12 117.9(3)
C10 C11 C15 121.1(2)
C12 C11 C15 121.1(3)
C13 C12 C11 120.9(3)
C13 C12 H12 119.6
C11 C12 H12 119.6
C11 C10 C9 120.7(3)
C11 C10 H10 119.7
C9 C10 H10 119.7
C34 C35 C30 121.3(3)
C34 C35 H35 119.3
C30 C35 H35 119.3
C8 C9 C10 121.8(3)
C8 C9 H9 119.1
C10 C9 H9 119.1
C34 C33 C32 117.6(3)
C34 C33 C36 121.8(3)
C32 C33 C36 120.5(3)
C28 C29 C30 127.8(3)
C28 C29 H29 116.1
C30 C29 H29 116.1
N4 C16 C15 104.8(3)
N4 C16 H16 127.6
C15 C16 H16 127.6
C30 C31 C32 122.5(3)
C30 C31 H31 118.7
C32 C31 H31 118.7
C1 N1 C5 115.4(3)
C3 C2 C1 119.6(3)
C3 C2 H2 120.2
C1 C2 H2 120.2
C7 C6 C3 126.5(3)
C7 C6 H6 116.7
C3 C6 H6 116.7
C5 C4 C3 119.6(3)
C5 C4 H4 120.2
C3 C4 H4 120.2
C2 C3 C4 116.4(3)
C2 C3 C6 123.6(3)
C4 C3 C6 120.0(3)
N1 C5 C4 124.5(3)
N1 C5 H5 117.8
C4 C5 H5 117.8
N1 C1 C2 124.5(3)
N1 C1 H1 117.8
C2 C1 H1 117.8
N9 C034 C36 105.5(3)
N9 C034 H034 127.3
C36 C034 H034 127.3
N8 N7 C36 109.5(3)
C034 N9 N8 111.0(3)
C034 N9 C050 129.0(3)
N8 N9 C050 120.1(3)
C046 C040 C043 118.9(3)
C046 C040 H040 120.6
C043 C040 H040 120.5
N10 C041 C047 124.1(3)
N10 C041 H041 117.9
C047 C041 H041 117.9
N10 C043 C040 124.9(3)
N10 C043 H043 117.6
C040 C043 H043 117.6
N7 N8 N9 106.5(3)
C040 C046 C047 117.3(3)
C040 C046 C050 120.6(3)
C047 C046 C050 122.1(3)
C041 C047 C046 119.0(3)
C041 C047 H047 120.5
C046 C047 H047 120.5
N9 C050 C046 112.5(2)
N9 C050 H05A 109.1
C046 C050 H05A 109.1
N9 C050 H05B 109.1
C046 C050 H05B 109.1
H05A C050 H05B 107.8
C24 C25 C26 115.4(3)
C24 C25 C28 119.9(3)
C26 C25 C28 124.7(3)
N6 C27 C26 124.4(3)
N6 C27 H27 117.8
C26 C27 H27 117.8
N6 C23 C24 124.4(3)
N6 C23 H23 117.8
C24 C23 H23 117.8
N5 C20 C19 124.1(3)
N5 C20 H20 117.9
C19 C20 H20 117.9
N4 C17 C18 110.5(2)
N4 C17 H17A 109.6
C18 C17 H17A 109.6
N4 C17 H17B 109.6
C18 C17 H17B 109.6
H17A C17 H17B 108.1
C19 C18 C22 117.1(3)
C19 C18 C17 121.8(3)
C22 C18 C17 121.1(3)
C18 C19 C20 119.1(3)
C18 C19 H19 120.4
C20 C19 H19 120.4
C21 N5 C20 116.0(3)

loop_
_geom_bond_atom_site_label_1
_geom_bond_atom_site_label_2
_geom_bond_distance
C21 N5 1.312(4)
C21 C22 1.378(4)
C21 H21 0.9300
C22 C18 1.371(4)
C22 H22 0.9300
C26 C25 1.381(5)
C26 C27 1.387(5)
C26 H26 0.9300
C7 C6 1.328(4)
C7 C8 1.460(4)
C7 H7 0.9300
N6 C23 1.321(4)
N6 C27 1.327(4)
C24 C23 1.377(4)
C24 C25 1.379(5)
C24 H24 0.9300
N4 C16 1.336(4)
N4 N3 1.342(4)
N4 C17 1.471(4)
N3 N2 1.316(3)
N2 C15 1.360(4)
C36 N7 1.362(4)
C36 C034 1.367(4)
C36 C33 1.461(4)
C34 C33 1.385(5)
C34 C35 1.386(4)
C34 H34 0.9300
C13 C12 1.380(4)
C13 C8 1.388(4)
C13 H13 0.9300
C28 C29 1.310(5)
C28 C25 1.476(4)
C28 H28 0.9300
C32 C31 1.376(5)
C32 C33 1.388(4)
C32 H32 0.9300
C30 C31 1.373(5)
C30 C35 1.389(5)
C30 C29 1.480(4)
N10 C043 1.309(5)
N10 C041 1.326(4)
C8 C9 1.380(4)
C15 C16 1.371(4)
C15 C11 1.468(4)
C11 C10 1.384(4)
C11 C12 1.390(4)
C12 H12 0.9300
C10 C9 1.385(4)
C10 H10 0.9300
C35 H35 0.9300
C9 H9 0.9300
C29 H29 0.9300
C16 H16 0.9300
C31 H31 0.9300
N1 C1 1.324(4)
N1 C5 1.329(5)
C2 C3 1.375(4)
C2 C1 1.389(4)
C2 H2 0.9300
C6 C3 1.471(4)
C6 H6 0.9300
C4 C5 1.382(5)
C4 C3 1.387(4)
C4 H4 0.9300
C5 H5 0.9300
C1 H1 0.9300
C034 N9 1.343(4)
C034 H034 0.9300
N7 N8 1.319(4)
N9 N8 1.346(4)
N9 C050 1.464(4)
C040 C046 1.371(4)
C040 C043 1.375(5)
C040 H040 0.9300
C041 C047 1.374(4)
C041 H041 0.9300
C043 H043 0.9300
C046 C047 1.379(4)
C046 C050 1.516(4)
C047 H047 0.9300
C050 H05A 0.9700
C050 H05B 0.9700
C27 H27 0.9300
C23 H23 0.9300
C20 N5 1.319(4)
C20 C19 1.385(5)
C20 H20 0.9300
C17 C18 1.511(4)
C17 H17A 0.9700
C17 H17B 0.9700
C18 C19 1.368(4)
C19 H19 0.9300

loop_
_geom_torsion_atom_site_label_1
_geom_torsion_atom_site_label_2
_geom_torsion_atom_site_label_3
_geom_torsion_atom_site_label_4
_geom_torsion
N5 C21 C22 C18 -0.1(5)
C16 N4 N3 N2 -0.4(3)
C17 N4 N3 N2 -177.9(2)
N4 N3 N2 C15 0.0(3)
C12 C13 C8 C9 1.0(4)
C12 C13 C8 C7 -178.4(3)
C6 C7 C8 C9 -177.8(3)
C6 C7 C8 C13 1.6(5)
N3 N2 C15 C16 0.3(3)
N3 N2 C15 C11 -179.3(2)
N2 C15 C11 C10 -169.9(3)
C16 C15 C11 C10 10.6(4)
N2 C15 C11 C12 9.5(4)
C16 C15 C11 C12 -170.0(3)
C8 C13 C12 C11 0.2(4)
C10 C11 C12 C13 -1.0(4)
C15 C11 C12 C13 179.6(3)
C12 C11 C10 C9 0.6(4)
C15 C11 C10 C9 -180.0(3)
C33 C34 C35 C30 -0.3(5)
C31 C30 C35 C34 2.1(4)
C29 C30 C35 C34 -178.5(3)
C13 C8 C9 C10 -1.4(4)
C7 C8 C9 C10 178.0(3)
C11 C10 C9 C8 0.6(4)
C35 C34 C33 C32 -1.6(5)
C35 C34 C33 C36 178.2(3)
C31 C32 C33 C34 1.6(5)
C31 C32 C33 C36 -178.2(3)
N7 C36 C33 C34 171.9(3)
C034 C36 C33 C34 -9.9(5)
N7 C36 C33 C32 -8.4(4)
C034 C36 C33 C32 169.8(3)
C25 C28 C29 C30 -179.5(3)
C31 C30 C29 C28 -178.0(3)
C35 C30 C29 C28 2.7(5)
N3 N4 C16 C15 0.5(3)
C17 N4 C16 C15 177.9(2)
N2 C15 C16 N4 -0.5(3)
C11 C15 C16 N4 179.0(3)
C35 C30 C31 C32 -2.2(5)
C29 C30 C31 C32 178.4(3)
C33 C32 C31 C30 0.3(5)
C8 C7 C6 C3 178.9(3)
C1 C2 C3 C4 0.7(4)
C1 C2 C3 C6 -178.9(3)
C5 C4 C3 C2 -0.5(4)
C5 C4 C3 C6 179.0(3)
C7 C6 C3 C2 -1.0(5)
C7 C6 C3 C4 179.4(3)
C1 N1 C5 C4 0.4(5)
C3 C4 C5 N1 0.0(5)
C5 N1 C1 C2 -0.2(5)
C3 C2 C1 N1 -0.3(5)
N7 C36 C034 N9 0.5(3)
C33 C36 C034 N9 -177.9(3)
C034 C36 N7 N8 -0.4(3)
C33 C36 N7 N8 178.2(3)
C36 C034 N9 N8 -0.5(3)
C36 C034 N9 C050 179.6(3)
C043 N10 C041 C047 1.1(5)
C041 N10 C043 C040 -1.1(5)
C046 C040 C043 N10 0.6(5)
C36 N7 N8 N9 0.1(3)
C034 N9 N8 N7 0.3(3)
C050 N9 N8 N7 -179.8(2)
C043 C040 C046 C047 0.0(4)
C043 C040 C046 C050 -179.7(3)
N10 C041 C047 C046 -0.6(5)
C040 C046 C047 C041 0.0(4)
C050 C046 C047 C041 179.7(3)
C034 N9 C050 C046 85.4(4)
N8 N9 C050 C046 -94.5(4)
C040 C046 C050 N9 -137.8(3)
C047 C046 C050 N9 42.6(4)
C23 C24 C25 C26 1.1(4)
C23 C24 C25 C28 -179.1(3)
C27 C26 C25 C24 -1.1(4)
C27 C26 C25 C28 179.0(3)
C29 C28 C25 C24 179.9(3)
C29 C28 C25 C26 -0.3(5)
C23 N6 C27 C26 0.5(5)
C25 C26 C27 N6 0.4(5)
C27 N6 C23 C24 -0.5(5)
C25 C24 C23 N6 -0.3(5)
C16 N4 C17 C18 -87.4(4)
N3 N4 C17 C18 89.7(3)
C21 C22 C18 C19 0.7(4)
C21 C22 C18 C17 177.5(3)
N4 C17 C18 C19 86.9(4)
N4 C17 C18 C22 -89.8(3)
C22 C18 C19 C20 -0.7(4)
C17 C18 C19 C20 -177.4(3)
N5 C20 C19 C18 0.1(5)
C22 C21 N5 C20 -0.4(5)
C19 C20 N5 C21 0.4(5)
